data_2103220
loop_
_publ_author_name
'Marsh, Richard E.'
'Kapon, Moshe'
'Hu, Shengzhi'
'Herbstein, Frank H.'

_publ_section_title
;
 Some 60 new space-group corrections
;
_journal_issue 1
_journal_name_full 'Acta Crystallographica Section B'
_journal_page_first 62
_journal_page_last 77
_journal_paper_doi 10.1107/S0108768101017128
_journal_volume 58
_journal_year 2002
_chemical_formula_sum 'C8 H20 Ni P2 S2'
_chemical_name_systematic 'Bis(2-(dimethylphosphino)ethane-1-thiolato)Ni(II)'
_space_group_IT_number 14
_symmetry_cell_setting monoclinic
_symmetry_space_group_name_Hall '-P 2yn'
_symmetry_space_group_name_H-M 'P 1 21/n 1'
_cell_angle_alpha 90.00
_cell_angle_beta 92.83
_cell_angle_gamma 90.00
_cell_formula_units_Z 2
_cell_length_a 5.897
_cell_length_b 10.578
_cell_length_c 10.895
_cell_volume 678.785
_cod_data_source_file bm0047.cif
_cod_data_source_block CSD_CIF_Table_59S
_cod_depositor_comments
;
 Marking attached hydrogen atoms.

 Antanas Vaitkus,
 2017-08-04

 Adding the _cell_formula_units_Z data item after consulting the original
 publication.

 Antanas Vaitkus,
 2017-08-04
;
_cod_original_sg_symbol_H-M 'P21/n '
_cod_original_formula_sum ' C8H20NiP2S2'
_cod_database_code 2103220

loop_
_symmetry_equiv_pos_as_xyz
'x, y, z'
'-x+1/2, y+1/2, -z+1/2'
'-x, -y, -z'
'x-1/2, -y-1/2, z-1/2'

loop_
_atom_site_label
_atom_site_fract_x
_atom_site_fract_y
_atom_site_fract_z
_atom_site_attached_hydrogens
Ni .0 .0 .0 0
S1,2 .0560 -.0614 .1898 0
P1,2 -.1474 .1732 .0661 0
C1,5 -.4553 .1776 .0532 3
C2,6 -.0638 .3248 .0022 3
C3,7 -.0732 .1877 .2301 2
C4,8 -.0894 .0548 .2830 2

loop_
_atom_type_symbol
C
Ni
S
P
